data_7135933
loop_
_publ_author_name
'Zhou, Laiyun'
'Bai, Yanru'
'Zhao, Yangyang'
'Liu, Guanghua'
'Rao, Bin'
'Zhang, Zhicheng'
'Wang, Qing'

_publ_section_title
;
 Synthesis and Characterizations of A \p-Extended Nonbenzenoid Perylene
;
_journal_name_full 'Chemical Communications'
_journal_paper_doi 10.1039/D6CC02382G
_journal_year 2026
_chemical_formula_moiety 'C41 H24 F6'
_chemical_formula_sum 'C41 H24 F6'
_chemical_formula_weight 630.60
_space_group_crystal_system monoclinic
_space_group_IT_number 14
_space_group_name_Hall '-P 2ybc'
_space_group_name_H-M_alt 'P 1 21/c 1'
_atom_sites_solution_hydrogens geom
_atom_sites_solution_primary dual
_audit_creation_date 2026-01-04
_audit_creation_method
;
Olex2 1.5
(compiled 2025.07.13 svn.rb7424aed for OlexSys, GUI svn.r7314)
;
_audit_update_record
;
2026-02-04 deposited with the CCDC.	2026-06-15 downloaded from the CCDC.
;
_cell_angle_alpha 90
_cell_angle_beta 108.7590(10)
_cell_angle_gamma 90
_cell_formula_units_Z 4
_cell_length_a 18.9255(4)
_cell_length_b 10.0582(2)
_cell_length_c 16.7712(4)
_cell_measurement_reflns_used 6532
_cell_measurement_temperature 193.00
_cell_measurement_theta_max 74.43
_cell_measurement_theta_min 5.04
_cell_volume 3022.92(11)
_computing_cell_refinement 'SAINT V8.41 (Bruker, 2024)'
_computing_data_collection 'APEX6 V2024.9-1 (Bruker, 2025)'
_computing_data_reduction 'SAINT V8.41 (Bruker, 2024)'
_computing_molecular_graphics 'Olex2 1.5 (Dolomanov et al., 2009)'
_computing_publication_material 'Olex2 1.5 (Dolomanov et al., 2009)'
_computing_structure_refinement 'SHELXL 2025/1 (Sheldrick, 2015)'
_computing_structure_solution 'SHELXT 2018/2 (Sheldrick, 2018)'
_diffrn_ambient_temperature 193.00
_diffrn_detector CPAD
_diffrn_detector_area_resol_mean 7.41
_diffrn_detector_type 'Bruker PHOTON III'
_diffrn_measured_fraction_theta_full 0.982
_diffrn_measured_fraction_theta_max 0.962
_diffrn_measurement_device 'four-circle diffractometer'
_diffrn_measurement_device_type 'Bruker D8 VENTURE dual wavelength Mo/Cu'
_diffrn_measurement_method '\w and \f scans'
_diffrn_radiation_monochromator 'Helios Multi-layer Optic'
_diffrn_radiation_probe x-ray
_diffrn_radiation_type CuK\a
_diffrn_radiation_wavelength 1.54178
_diffrn_reflns_av_R_equivalents 0.0653
_diffrn_reflns_av_unetI/netI 0.0580
_diffrn_reflns_Laue_measured_fraction_full 0.982
_diffrn_reflns_Laue_measured_fraction_max 0.962
_diffrn_reflns_limit_h_max 23
_diffrn_reflns_limit_h_min -22
_diffrn_reflns_limit_k_max 12
_diffrn_reflns_limit_k_min -10
_diffrn_reflns_limit_l_max 20
_diffrn_reflns_limit_l_min -20
_diffrn_reflns_number 23454
_diffrn_reflns_point_group_measured_fraction_full 0.982
_diffrn_reflns_point_group_measured_fraction_max 0.962
_diffrn_reflns_theta_full 67.679
_diffrn_reflns_theta_max 74.546
_diffrn_reflns_theta_min 2.466
_diffrn_source 'microfocus sealed X-ray tube'
_diffrn_source_current 1.1
_diffrn_source_power 0.05500000000000001
_diffrn_source_type 'Incoatec I\ms DIAMOND'
_diffrn_source_voltage 50.0
_diffrn_standards_number 0
_exptl_absorpt_coefficient_mu 0.885
_exptl_absorpt_correction_T_max 0.7538
_exptl_absorpt_correction_T_min 0.6284
_exptl_absorpt_correction_type multi-scan
_exptl_absorpt_process_details
;
SADABS-2016/2 (Bruker,2016/2) was used for absorption correction.
wR2(int) was 0.1041 before and 0.0691 after correction.
The Ratio of minimum to maximum transmission is 0.8336.
The \l/2 correction factor is Not present.
;
_exptl_crystal_density_diffrn 1.386
_exptl_crystal_description block
_exptl_crystal_F_000 1296
_exptl_crystal_size_max 0.13
_exptl_crystal_size_mid 0.11
_exptl_crystal_size_min 0.08
_refine_diff_density_max 0.700
_refine_diff_density_min -0.385
_refine_diff_density_rms 0.062
_refine_ls_extinction_method none
_refine_ls_goodness_of_fit_ref 1.095
_refine_ls_hydrogen_treatment constr
_refine_ls_matrix_type full
_refine_ls_number_parameters 464
_refine_ls_number_reflns 5950
_refine_ls_number_restraints 420
_refine_ls_restrained_S_all 1.091
_refine_ls_R_factor_all 0.1025
_refine_ls_R_factor_gt 0.0794
_refine_ls_shift/su_max 0.000
_refine_ls_shift/su_mean 0.000
_refine_ls_structure_factor_coef Fsqd
_refine_ls_weighting_details 'w=1/[\s^2^(Fo^2^)+(0.0948P)^2^+3.4557P] where P=(Fo^2^+2Fc^2^)/3'
_refine_ls_weighting_scheme calc
_refine_ls_wR_factor_gt 0.2054
_refine_ls_wR_factor_ref 0.2177
_reflns_Friedel_coverage 0.000
_reflns_number_gt 4202
_reflns_number_total 5950
_reflns_threshold_expression 'I > 2\s(I)'
_cod_data_source_file d6cc02382g2.cif
_cod_data_source_block a
_cod_depositor_comments
;
The following automatic conversions were performed:

data item '_diffrn_radiation_probe' value 'X-ray' was changed to
'x-ray' in accordance with the
/home/data/users/saulius/crontab/automatic-downloads/rss-feeds/RSC/lib/dictionaries/cif_core.dic
dictionary named 'cif_core.dic' version 2.4.2 last updated on
2011-04-26.

Automatic conversion script
Id: cif_fix_values 8170 2020-07-09 18:12:32Z antanas 
;
_cod_database_code 7135933
_shelx_shelxl_version_number 2025/1
_shelx_space_group_comment
;
The symmetry employed for this shelxl refinement is uniquely defined
by the following loop, which should always be used as a source of
symmetry information in preference to the above space-group names.
They are only intended as comments.
;
_shelx_estimated_absorpt_t_max 0.933
_shelx_estimated_absorpt_t_min 0.894
_olex2_refinement_description
;
1. Fixed Uiso
 At 1.2 times of:
  All C(H) groups
 At 1.5 times of:
  All C(H,H,H) groups
2. Uiso/Uaniso restraints and constraints
F4 \\sim F5 \\sim F6 \\sim C8 \\sim C1 \\sim C2 \\sim C3 \\sim C4 \\sim C5
\\sim C6 \\sim C7 \\sim C9 \\sim C10 \\sim C11 \\sim C12 \\sim C13 \\sim C14
\\sim C15 \\sim C16 \\sim C17 \\sim C18 \\sim C19 \\sim C20 \\sim C21 \\sim C22
\\sim C23 \\sim C24 \\sim C25 \\sim C26 \\sim C27 \\sim C28 \\sim C29 \\sim C30
\\sim C31 \\sim C32 \\sim C33 \\sim C34 \\sim C35 \\sim C36 \\sim C37 \\sim C38
\\sim C39 \\sim C40 \\sim C41 \\sim F4A \\sim F5A \\sim F6A \\sim C8A: within
2A with sigma of 0.01 and sigma for terminal atoms of 0.02 within 2A
3. Same fragment restrains
{F4A, F5A, F6A, C8A} sigma for 1-2: 0.01, 1-3: 0.02
as in
{F4, F5, F6, C8}
4. Others
 Sof(F4A)=Sof(F5A)=Sof(F6A)=Sof(C8A)=1-FVAR(1)
 Sof(F4)=Sof(F5)=Sof(F6)=Sof(C8)=FVAR(1)
5.a Aromatic/amide H refined with riding coordinates:
 C3(H3), C5(H5), C7(H7), C17(H17), C18(H18), C21(H21), C22(H22), C23(H23),
 C24(H24), C25(H25), C26(H26), C28(H28), C32(H32), C35(H35), C37(H37)
5.b Idealised Me refined as rotating group:
 C39(H39A,H39B,H39C), C40(H40A,H40B,H40C), C41(H41A,H41B,H41C)
;
_olex2_submission_special_instructions 'No special instructions were received'
_site XU

loop_
_space_group_symop_operation_xyz
'x, y, z'
'-x, y+1/2, -z+1/2'
'-x, -y, -z'
'x, -y-1/2, z-1/2'

loop_
_atom_site_label
_atom_site_type_symbol
_atom_site_fract_x
_atom_site_fract_y
_atom_site_fract_z
_atom_site_U_iso_or_equiv
_atom_site_adp_type
_atom_site_occupancy
_atom_site_site_symmetry_order
_atom_site_calc_flag
_atom_site_refinement_flags_posn
_atom_site_refinement_flags_adp
_atom_site_refinement_flags_occupancy
_atom_site_disorder_assembly
_atom_site_disorder_group
F1 F 0.98881(14) 0.9040(3) 0.80354(16) 0.0798(9) Uani 1 1 d . . . . .
F2 F 1.03714(14) 0.7193(3) 0.79159(17) 0.0805(8) Uani 1 1 d . . . . .
F3 F 1.06653(14) 0.8894(4) 0.73541(17) 0.0945(11) Uani 1 1 d . . . . .
F4 F 0.89443(19) 0.9718(3) 0.4228(2) 0.0713(10) Uani 0.900(5) 1 d D U P A 1
F5 F 0.96605(17) 0.8094(4) 0.4312(2) 0.0782(11) Uani 0.900(5) 1 d D U P A 1
F6 F 0.8484(2) 0.7852(5) 0.37349(17) 0.0870(13) Uani 0.900(5) 1 d D U P A 1
C8 C 0.9003(2) 0.8420(5) 0.4372(3) 0.0475(10) Uani 0.900(5) 1 d D U P A 1
C1 C 1.0093(2) 0.8307(4) 0.7491(3) 0.0497(9) Uani 1 1 d . U . . .
C2 C 0.94639(18) 0.8031(3) 0.6706(2) 0.0372(7) Uani 1 1 d . U . . .
C3 C 0.88080(17) 0.7475(3) 0.6766(2) 0.0352(7) Uani 1 1 d . U . . .
H3 H 0.877180 0.727481 0.730510 0.042 Uiso 1 1 calc R U . . .
C4 C 0.82067(16) 0.7210(3) 0.60500(19) 0.0296(6) Uani 1 1 d . U . . .
C5 C 0.82780(17) 0.7524(3) 0.5265(2) 0.0315(7) Uani 1 1 d . U . . .
H5 H 0.787317 0.736117 0.476609 0.038 Uiso 1 1 calc R U . . .
C6 C 0.89328(18) 0.8070(3) 0.5211(2) 0.0350(7) Uani 1 1 d . U . . .
C7 C 0.95336(18) 0.8326(3) 0.5933(2) 0.0401(8) Uani 1 1 d . U . . .
H7 H 0.998255 0.869719 0.589273 0.048 Uiso 1 1 calc R U . . .
C9 C 0.75179(16) 0.6569(3) 0.61248(18) 0.0279(6) Uani 1 1 d . U . . .
C10 C 0.67879(16) 0.7181(3) 0.57002(18) 0.0277(6) Uani 1 1 d . U . . .
C11 C 0.61489(16) 0.6535(3) 0.57905(16) 0.0251(6) Uani 1 1 d . U . . .
C12 C 0.62698(15) 0.5378(3) 0.62647(17) 0.0258(6) Uani 1 1 d . U . . .
C13 C 0.57061(15) 0.4713(3) 0.64285(17) 0.0270(6) Uani 1 1 d . U . . .
C14 C 0.49774(15) 0.5150(3) 0.61449(17) 0.0261(6) Uani 1 1 d . U . . .
C15 C 0.44636(15) 0.4426(3) 0.64291(17) 0.0278(6) Uani 1 1 d . U . . .
C16 C 0.37122(16) 0.4863(3) 0.61792(18) 0.0305(7) Uani 1 1 d . U . . .
C17 C 0.35213(17) 0.6001(3) 0.56325(19) 0.0334(7) Uani 1 1 d . U . . .
H17 H 0.301619 0.628711 0.543948 0.040 Uiso 1 1 calc R U . . .
C18 C 0.40327(17) 0.6687(3) 0.5379(2) 0.0328(7) Uani 1 1 d . U . . .
H18 H 0.387378 0.743327 0.501852 0.039 Uiso 1 1 calc R U . . .
C19 C 0.48012(16) 0.6311(3) 0.56401(17) 0.0272(6) Uani 1 1 d . U . . .
C20 C 0.53986(16) 0.7017(3) 0.54540(18) 0.0280(6) Uani 1 1 d . U . . .
C21 C 0.53088(19) 0.8209(3) 0.4973(2) 0.0377(7) Uani 1 1 d . U . . .
H21 H 0.482441 0.856995 0.471909 0.045 Uiso 1 1 calc R U . . .
C22 C 0.5920(2) 0.8839(4) 0.4876(2) 0.0471(9) Uani 1 1 d . U . . .
H22 H 0.584492 0.963080 0.455002 0.056 Uiso 1 1 calc R U . . .
C23 C 0.66557(19) 0.8361(3) 0.5240(2) 0.0353(7) Uani 1 1 d . U . . .
H23 H 0.706263 0.884634 0.517024 0.042 Uiso 1 1 calc R U . . .
C24 C 0.32092(17) 0.4174(4) 0.6497(2) 0.0378(8) Uani 1 1 d . U . . .
H24 H 0.270181 0.444319 0.634266 0.045 Uiso 1 1 calc R U . . .
C25 C 0.34553(18) 0.3114(4) 0.7030(2) 0.0457(9) Uani 1 1 d . U . . .
H25 H 0.311424 0.267513 0.725093 0.055 Uiso 1 1 calc R U . . .
C26 C 0.41910(18) 0.2662(4) 0.7258(2) 0.0438(8) Uani 1 1 d . U . . .
H26 H 0.433462 0.189813 0.760653 0.053 Uiso 1 1 calc R U . . .
C27 C 0.47201(16) 0.3324(3) 0.69789(19) 0.0333(7) Uani 1 1 d . U . . .
C28 C 0.55002(17) 0.2930(4) 0.7256(2) 0.0386(8) Uani 1 1 d . U . . .
H28 H 0.566145 0.218925 0.762007 0.046 Uiso 1 1 calc R U . . .
C29 C 0.60032(16) 0.3634(3) 0.6988(2) 0.0333(7) Uani 1 1 d . U . . .
C30 C 0.68269(16) 0.3693(4) 0.7155(2) 0.0385(8) Uani 1 1 d . U . . .
C31 C 0.69648(16) 0.4767(3) 0.67014(19) 0.0301(7) Uani 1 1 d . U . . .
C32 C 0.76042(16) 0.5438(3) 0.66015(19) 0.0324(7) Uani 1 1 d . U . . .
H32 H 0.809016 0.509213 0.686879 0.039 Uiso 1 1 calc R U . . .
C33 C 0.74013(15) 0.2846(3) 0.77560(18) 0.0272(6) Uani 1 1 d . U . . .
C34 C 0.75996(17) 0.3166(3) 0.8612(2) 0.0327(7) Uani 1 1 d . U . . .
C35 C 0.81757(19) 0.2414(4) 0.9181(2) 0.0425(8) Uani 1 1 d . U . . .
H35 H 0.832363 0.261302 0.976511 0.051 Uiso 1 1 calc R U . . .
C36 C 0.85290(18) 0.1391(4) 0.8900(3) 0.0445(9) Uani 1 1 d . U . . .
C37 C 0.83122(19) 0.1123(4) 0.8063(3) 0.0462(9) Uani 1 1 d . U . . .
H37 H 0.855227 0.042299 0.786922 0.055 Uiso 1 1 calc R U . . .
C38 C 0.77617(18) 0.1823(4) 0.7489(2) 0.0406(8) Uani 1 1 d . U . . .
C39 C 0.7545(3) 0.1514(6) 0.6553(3) 0.0812(16) Uani 1 1 d . U . . .
H39A H 0.700638 0.135326 0.632810 0.122 Uiso 1 1 calc R U . . .
H39B H 0.781335 0.071970 0.647039 0.122 Uiso 1 1 calc R U . . .
H39C H 0.767591 0.226858 0.625899 0.122 Uiso 1 1 calc R U . . .
C40 C 0.9151(2) 0.0608(5) 0.9514(3) 0.0700(13) Uani 1 1 d . U . . .
H40A H 0.962766 0.084125 0.943693 0.105 Uiso 1 1 calc R U . . .
H40B H 0.905768 -0.034555 0.941178 0.105 Uiso 1 1 calc R U . . .
H40C H 0.917104 0.081985 1.009116 0.105 Uiso 1 1 calc R U . . .
C41 C 0.7234(2) 0.4238(4) 0.8950(3) 0.0575(10) Uani 1 1 d . U . . .
H41A H 0.720881 0.505112 0.861992 0.086 Uiso 1 1 calc R U . . .
H41B H 0.752466 0.440921 0.953979 0.086 Uiso 1 1 calc R U . . .
H41C H 0.672835 0.395995 0.891323 0.086 Uiso 1 1 calc R U . . .
F4A F 0.8446(14) 0.906(3) 0.3873(16) 0.068(5) Uani 0.100(5) 1 d D U P A 2
F5A F 0.9611(14) 0.897(3) 0.4399(19) 0.077(5) Uani 0.100(5) 1 d D U P A 2
F6A F 0.8997(18) 0.722(2) 0.3935(16) 0.069(5) Uani 0.100(5) 1 d D U P A 2
C8A C 0.8993(13) 0.832(2) 0.4366(15) 0.055(4) Uani 0.100(5) 1 d D U P A 2

loop_
_atom_site_aniso_label
_atom_site_aniso_U_11
_atom_site_aniso_U_22
_atom_site_aniso_U_33
_atom_site_aniso_U_23
_atom_site_aniso_U_13
_atom_site_aniso_U_12
F1 0.0560(15) 0.115(2) 0.0629(15) -0.0419(16) 0.0114(12) -0.0099(15)
F2 0.0537(15) 0.098(2) 0.0721(17) -0.0011(16) -0.0049(12) 0.0034(15)
F3 0.0500(15) 0.157(3) 0.0733(17) -0.0076(18) 0.0156(13) -0.0562(18)
F4 0.087(2) 0.0590(18) 0.082(2) 0.0380(16) 0.0480(18) 0.0151(17)
F5 0.078(2) 0.109(3) 0.0731(18) 0.036(2) 0.0609(16) 0.043(2)
F6 0.099(3) 0.131(3) 0.0387(14) -0.0032(18) 0.0332(16) -0.048(2)
C8 0.048(2) 0.053(2) 0.054(2) 0.014(2) 0.0333(18) 0.003(2)
C1 0.0320(18) 0.066(3) 0.052(2) -0.006(2) 0.0155(16) -0.0103(18)
C2 0.0300(15) 0.0431(19) 0.0418(17) -0.0056(15) 0.0160(13) -0.0095(14)
C3 0.0305(16) 0.0431(19) 0.0362(15) -0.0008(14) 0.0167(13) -0.0079(14)
C4 0.0276(14) 0.0296(16) 0.0352(15) 0.0023(13) 0.0153(12) -0.0023(13)
C5 0.0329(16) 0.0290(16) 0.0366(15) 0.0020(13) 0.0169(12) 0.0002(13)
C6 0.0377(16) 0.0317(16) 0.0438(17) 0.0039(14) 0.0246(14) 0.0012(14)
C7 0.0338(17) 0.0386(19) 0.057(2) -0.0001(16) 0.0267(15) -0.0104(14)
C9 0.0245(14) 0.0310(16) 0.0296(13) 0.0023(12) 0.0107(11) -0.0038(12)
C10 0.0322(15) 0.0267(15) 0.0268(13) -0.0010(12) 0.0133(11) -0.0017(12)
C11 0.0303(14) 0.0248(15) 0.0216(12) -0.0011(11) 0.0104(11) -0.0008(12)
C12 0.0235(13) 0.0277(15) 0.0260(13) 0.0023(12) 0.0076(11) -0.0008(12)
C13 0.0245(14) 0.0286(15) 0.0272(13) 0.0024(12) 0.0073(11) -0.0015(12)
C14 0.0232(14) 0.0298(15) 0.0248(13) -0.0034(12) 0.0070(11) 0.0009(12)
C15 0.0234(14) 0.0343(16) 0.0254(13) -0.0034(12) 0.0074(11) -0.0020(12)
C16 0.0222(14) 0.0378(17) 0.0306(14) -0.0084(13) 0.0074(11) -0.0012(13)
C17 0.0241(14) 0.0391(18) 0.0376(16) -0.0038(14) 0.0108(12) 0.0077(13)
C18 0.0306(15) 0.0317(17) 0.0360(15) 0.0016(13) 0.0106(12) 0.0083(13)
C19 0.0274(14) 0.0288(15) 0.0267(13) -0.0023(12) 0.0104(11) 0.0031(12)
C20 0.0317(15) 0.0263(15) 0.0276(13) -0.0001(12) 0.0118(11) 0.0053(12)
C21 0.0373(17) 0.0320(17) 0.0463(18) 0.0086(14) 0.0168(14) 0.0108(14)
C22 0.050(2) 0.0327(18) 0.063(2) 0.0238(17) 0.0257(17) 0.0101(16)
C23 0.0414(17) 0.0273(16) 0.0438(17) 0.0078(14) 0.0230(14) -0.0001(14)
C24 0.0202(14) 0.057(2) 0.0378(16) -0.0055(15) 0.0121(12) -0.0021(14)
C25 0.0284(16) 0.064(2) 0.0485(19) 0.0057(18) 0.0178(14) -0.0092(16)
C26 0.0293(16) 0.056(2) 0.0467(18) 0.0164(17) 0.0127(14) -0.0055(15)
C27 0.0256(15) 0.0399(18) 0.0339(15) 0.0060(13) 0.0091(12) -0.0034(13)
C28 0.0272(15) 0.0436(19) 0.0426(17) 0.0199(15) 0.0080(13) -0.0004(14)
C29 0.0198(14) 0.0376(17) 0.0412(16) 0.0142(14) 0.0080(12) 0.0041(13)
C30 0.0215(14) 0.0446(19) 0.0473(17) 0.0177(15) 0.0080(13) 0.0017(14)
C31 0.0210(13) 0.0326(16) 0.0353(15) 0.0088(13) 0.0069(11) -0.0007(12)
C32 0.0186(13) 0.0433(18) 0.0346(15) 0.0108(14) 0.0072(11) -0.0011(13)
C33 0.0172(12) 0.0281(15) 0.0360(14) 0.0054(12) 0.0081(11) 0.0004(11)
C34 0.0311(15) 0.0272(16) 0.0434(16) -0.0024(13) 0.0171(13) -0.0055(13)
C35 0.0389(18) 0.052(2) 0.0310(15) 0.0027(15) 0.0028(13) -0.0193(16)
C36 0.0282(16) 0.0332(18) 0.066(2) 0.0197(17) 0.0062(15) 0.0005(14)
C37 0.0320(17) 0.0338(19) 0.071(2) 0.0003(17) 0.0141(16) 0.0097(15)
C38 0.0293(16) 0.0417(19) 0.0502(19) -0.0079(15) 0.0120(14) -0.0010(14)
C39 0.087(3) 0.096(4) 0.055(3) -0.019(3) 0.015(2) 0.025(3)
C40 0.050(2) 0.054(3) 0.086(3) 0.022(2) -0.005(2) 0.009(2)
C41 0.058(2) 0.053(2) 0.066(3) -0.012(2) 0.026(2) 0.004(2)
F4A 0.074(9) 0.083(9) 0.056(8) 0.020(8) 0.036(7) 0.005(9)
F5A 0.081(9) 0.081(10) 0.081(9) 0.015(9) 0.042(8) -0.004(9)
F6A 0.086(9) 0.085(9) 0.046(8) 0.002(8) 0.036(8) 0.003(9)
C8A 0.060(6) 0.062(6) 0.055(6) 0.013(6) 0.034(6) 0.003(6)

loop_
_atom_type_symbol
_atom_type_description
_atom_type_scat_dispersion_real
_atom_type_scat_dispersion_imag
_atom_type_scat_source
C C 0.0181 0.0091 'International Tables Vol C Tables 4.2.6.8 and 6.1.1.4'
H H 0.0000 0.0000 'International Tables Vol C Tables 4.2.6.8 and 6.1.1.4'
F F 0.0727 0.0534 'International Tables Vol C Tables 4.2.6.8 and 6.1.1.4'

loop_
_geom_angle_atom_site_label_1
_geom_angle_atom_site_label_2
_geom_angle_atom_site_label_3
_geom_angle
_geom_angle_site_symmetry_1
_geom_angle_site_symmetry_3
_geom_angle_publ_flag
F4 C8 C6 112.0(4) . . ?
F5 C8 F4 104.8(4) . . ?
F5 C8 F6 107.7(4) . . ?
F5 C8 C6 112.5(4) . . ?
F6 C8 F4 106.3(4) . . ?
F6 C8 C6 112.9(3) . . ?
F1 C1 F2 104.5(3) . . ?
F1 C1 C2 112.7(3) . . ?
F2 C1 C2 112.3(3) . . ?
F3 C1 F1 108.0(3) . . ?
F3 C1 F2 105.2(3) . . ?
F3 C1 C2 113.5(3) . . ?
C3 C2 C1 119.2(3) . . ?
C7 C2 C1 120.0(3) . . ?
C7 C2 C3 120.8(3) . . ?
C2 C3 H3 119.5 . . ?
C4 C3 C2 121.0(3) . . ?
C4 C3 H3 119.5 . . ?
C3 C4 C5 118.0(3) . . ?
C3 C4 C9 120.3(3) . . ?
C5 C4 C9 121.7(3) . . ?
C4 C5 H5 119.7 . . ?
C6 C5 C4 120.7(3) . . ?
C6 C5 H5 119.7 . . ?
C5 C6 C8 120.5(3) . . ?
C5 C6 C7 120.9(3) . . ?
C5 C6 C8A 118.6(10) . . ?
C7 C6 C8 118.6(3) . . ?
C7 C6 C8A 120.5(10) . . ?
C2 C7 C6 118.7(3) . . ?
C2 C7 H7 120.7 . . ?
C6 C7 H7 120.7 . . ?
C10 C9 C4 119.2(3) . . ?
C32 C9 C4 117.6(3) . . ?
C32 C9 C10 123.2(3) . . ?
C11 C10 C9 117.1(3) . . ?
C23 C10 C9 126.7(3) . . ?
C23 C10 C11 116.1(3) . . ?
C10 C11 C20 124.9(3) . . ?
C12 C11 C10 117.1(3) . . ?
C12 C11 C20 118.0(3) . . ?
C11 C12 C31 127.8(3) . . ?
C13 C12 C11 122.2(3) . . ?
C13 C12 C31 109.8(3) . . ?
C12 C13 C14 122.4(3) . . ?
C12 C13 C29 109.8(3) . . ?
C14 C13 C29 127.5(3) . . ?
C13 C14 C15 116.1(3) . . ?
C13 C14 C19 119.1(3) . . ?
C15 C14 C19 124.7(3) . . ?
C14 C15 C16 118.3(3) . . ?
C14 C15 C27 119.4(3) . . ?
C16 C15 C27 122.3(3) . . ?
C15 C16 C17 117.2(3) . . ?
C24 C16 C15 118.0(3) . . ?
C24 C16 C17 124.7(3) . . ?
C16 C17 H17 118.5 . . ?
C18 C17 C16 122.9(3) . . ?
C18 C17 H17 118.5 . . ?
C17 C18 H18 119.1 . . ?
C17 C18 C19 121.7(3) . . ?
C19 C18 H18 119.1 . . ?
C14 C19 C18 114.9(3) . . ?
C14 C19 C20 118.8(3) . . ?
C18 C19 C20 126.3(3) . . ?
C11 C20 C19 119.5(3) . . ?
C21 C20 C11 115.5(3) . . ?
C21 C20 C19 125.0(3) . . ?
C20 C21 H21 119.9 . . ?
C22 C21 C20 120.3(3) . . ?
C22 C21 H21 119.9 . . ?
C21 C22 H22 118.6 . . ?
C21 C22 C23 122.8(3) . . ?
C23 C22 H22 118.6 . . ?
C10 C23 C22 120.4(3) . . ?
C10 C23 H23 119.8 . . ?
C22 C23 H23 119.8 . . ?
C16 C24 H24 120.1 . . ?
C25 C24 C16 119.9(3) . . ?
C25 C24 H24 120.1 . . ?
C24 C25 H25 118.9 . . ?
C24 C25 C26 122.1(3) . . ?
C26 C25 H25 118.9 . . ?
C25 C26 H26 119.7 . . ?
C25 C26 C27 120.6(3) . . ?
C27 C26 H26 119.7 . . ?
C15 C27 C28 121.2(3) . . ?
C26 C27 C15 117.0(3) . . ?
C26 C27 C28 121.7(3) . . ?
C27 C28 H28 120.1 . . ?
C29 C28 C27 119.7(3) . . ?
C29 C28 H28 120.1 . . ?
C13 C29 C30 105.1(3) . . ?
C28 C29 C13 116.1(3) . . ?
C28 C29 C30 138.6(3) . . ?
C31 C30 C29 107.2(3) . . ?
C31 C30 C33 126.1(3) . . ?
C33 C30 C29 126.5(3) . . ?
C12 C31 C32 114.2(3) . . ?
C30 C31 C12 108.1(3) . . ?
C30 C31 C32 137.6(3) . . ?
C9 C32 C31 120.6(3) . . ?
C9 C32 H32 119.7 . . ?
C31 C32 H32 119.7 . . ?
C34 C33 C30 117.3(3) . . ?
C38 C33 C30 122.3(3) . . ?
C38 C33 C34 120.3(3) . . ?
C33 C34 C35 117.6(3) . . ?
C33 C34 C41 123.6(3) . . ?
C35 C34 C41 118.8(3) . . ?
C34 C35 H35 119.4 . . ?
C36 C35 C34 121.2(3) . . ?
C36 C35 H35 119.4 . . ?
C35 C36 C40 120.6(4) . . ?
C37 C36 C35 118.6(3) . . ?
C37 C36 C40 120.7(4) . . ?
C36 C37 H37 118.8 . . ?
C36 C37 C38 122.4(3) . . ?
C38 C37 H37 118.8 . . ?
C33 C38 C39 119.2(3) . . ?
C37 C38 C33 119.9(3) . . ?
C37 C38 C39 120.9(3) . . ?
C38 C39 H39A 109.5 . . ?
C38 C39 H39B 109.5 . . ?
C38 C39 H39C 109.5 . . ?
H39A C39 H39B 109.5 . . ?
H39A C39 H39C 109.5 . . ?
H39B C39 H39C 109.5 . . ?
C36 C40 H40A 109.5 . . ?
C36 C40 H40B 109.5 . . ?
C36 C40 H40C 109.5 . . ?
H40A C40 H40B 109.5 . . ?
H40A C40 H40C 109.5 . . ?
H40B C40 H40C 109.5 . . ?
C34 C41 H41A 109.5 . . ?
C34 C41 H41B 109.5 . . ?
C34 C41 H41C 109.5 . . ?
H41A C41 H41B 109.5 . . ?
H41A C41 H41C 109.5 . . ?
H41B C41 H41C 109.5 . . ?
F4A C8A C6 114.1(18) . . ?
F5A C8A C6 112.6(19) . . ?
F5A C8A F4A 104.7(16) . . ?
F5A C8A F6A 106.0(16) . . ?
F6A C8A C6 113.1(17) . . ?
F6A C8A F4A 105.7(16) . . ?

loop_
_geom_bond_atom_site_label_1
_geom_bond_atom_site_label_2
_geom_bond_distance
_geom_bond_site_symmetry_2
_geom_bond_publ_flag
F1 C1 1.325(5) . ?
F2 C1 1.342(5) . ?
F3 C1 1.317(4) . ?
F4 C8 1.326(5) . ?
F5 C8 1.322(5) . ?
F6 C8 1.325(5) . ?
C8 C6 1.497(5) . ?
C1 C2 1.489(5) . ?
C2 C3 1.395(4) . ?
C2 C7 1.377(5) . ?
C3 H3 0.9500 . ?
C3 C4 1.389(4) . ?
C4 C5 1.401(4) . ?
C4 C9 1.495(4) . ?
C5 H5 0.9500 . ?
C5 C6 1.385(4) . ?
C6 C7 1.393(5) . ?
C6 C8A 1.48(2) . ?
C7 H7 0.9500 . ?
C9 C10 1.470(4) . ?
C9 C32 1.370(4) . ?
C10 C11 1.423(4) . ?
C10 C23 1.394(4) . ?
C11 C12 1.387(4) . ?
C11 C20 1.433(4) . ?
C12 C13 1.360(4) . ?
C12 C31 1.423(4) . ?
C13 C14 1.378(4) . ?
C13 C29 1.426(4) . ?
C14 C15 1.414(4) . ?
C14 C19 1.418(4) . ?
C15 C16 1.417(4) . ?
C15 C27 1.424(4) . ?
C16 C17 1.438(5) . ?
C16 C24 1.414(4) . ?
C17 H17 0.9500 . ?
C17 C18 1.364(4) . ?
C18 H18 0.9500 . ?
C18 C19 1.428(4) . ?
C19 C20 1.451(4) . ?
C20 C21 1.424(4) . ?
C21 H21 0.9500 . ?
C21 C22 1.375(5) . ?
C22 H22 0.9500 . ?
C22 C23 1.412(5) . ?
C23 H23 0.9500 . ?
C24 H24 0.9500 . ?
C24 C25 1.372(5) . ?
C25 H25 0.9500 . ?
C25 C26 1.396(5) . ?
C26 H26 0.9500 . ?
C26 C27 1.403(4) . ?
C27 C28 1.453(4) . ?
C28 H28 0.9500 . ?
C28 C29 1.372(4) . ?
C29 C30 1.494(4) . ?
C30 C31 1.394(4) . ?
C30 C33 1.489(4) . ?
C31 C32 1.442(4) . ?
C32 H32 0.9500 . ?
C33 C34 1.399(4) . ?
C33 C38 1.386(4) . ?
C34 C35 1.415(5) . ?
C34 C41 1.489(5) . ?
C35 H35 0.9500 . ?
C35 C36 1.390(5) . ?
C36 C37 1.357(6) . ?
C36 C40 1.512(5) . ?
C37 H37 0.9500 . ?
C37 C38 1.365(5) . ?
C38 C39 1.521(6) . ?
C39 H39A 0.9800 . ?
C39 H39B 0.9800 . ?
C39 H39C 0.9800 . ?
C40 H40A 0.9800 . ?
C40 H40B 0.9800 . ?
C40 H40C 0.9800 . ?
C41 H41A 0.9800 . ?
C41 H41B 0.9800 . ?
C41 H41C 0.9800 . ?
F4A C8A 1.326(11) . ?
F5A C8A 1.322(11) . ?
F6A C8A 1.326(11) . ?

loop_
_geom_torsion_atom_site_label_1
_geom_torsion_atom_site_label_2
_geom_torsion_atom_site_label_3
_geom_torsion_atom_site_label_4
_geom_torsion
_geom_torsion_site_symmetry_1
_geom_torsion_site_symmetry_2
_geom_torsion_site_symmetry_3
_geom_torsion_site_symmetry_4
_geom_torsion_publ_flag
F1 C1 C2 C3 -53.5(5) . . . . ?
F1 C1 C2 C7 126.4(4) . . . . ?
F2 C1 C2 C3 64.2(4) . . . . ?
F2 C1 C2 C7 -115.9(4) . . . . ?
F3 C1 C2 C3 -176.7(4) . . . . ?
F3 C1 C2 C7 3.2(6) . . . . ?
F4 C8 C6 C5 103.6(4) . . . . ?
F4 C8 C6 C7 -75.3(5) . . . . ?
F5 C8 C6 C5 -138.6(4) . . . . ?
F5 C8 C6 C7 42.6(6) . . . . ?
F6 C8 C6 C5 -16.4(6) . . . . ?
F6 C8 C6 C7 164.7(4) . . . . ?
C8 C6 C7 C2 178.6(3) . . . . ?
C1 C2 C3 C4 179.6(3) . . . . ?
C1 C2 C7 C6 -179.3(3) . . . . ?
C2 C3 C4 C5 -0.3(5) . . . . ?
C2 C3 C4 C9 177.8(3) . . . . ?
C3 C2 C7 C6 0.6(5) . . . . ?
C3 C4 C5 C6 0.6(5) . . . . ?
C3 C4 C9 C10 128.9(3) . . . . ?
C3 C4 C9 C32 -50.3(4) . . . . ?
C4 C5 C6 C8 -179.2(3) . . . . ?
C4 C5 C6 C7 -0.4(5) . . . . ?
C4 C5 C6 C8A 177.1(10) . . . . ?
C4 C9 C10 C11 -180.0(3) . . . . ?
C4 C9 C10 C23 -2.4(5) . . . . ?
C4 C9 C32 C31 -180.0(3) . . . . ?
C5 C4 C9 C10 -53.0(4) . . . . ?
C5 C4 C9 C32 127.8(3) . . . . ?
C5 C6 C7 C2 -0.3(5) . . . . ?
C5 C6 C8A F4A 54.4(19) . . . . ?
C5 C6 C8A F5A 173.4(16) . . . . ?
C5 C6 C8A F6A -66.5(19) . . . . ?
C7 C2 C3 C4 -0.3(5) . . . . ?
C7 C6 C8A F4A -128.2(16) . . . . ?
C7 C6 C8A F5A -9(2) . . . . ?
C7 C6 C8A F6A 111.0(18) . . . . ?
C9 C4 C5 C6 -177.5(3) . . . . ?
C9 C10 C11 C12 -0.6(4) . . . . ?
C9 C10 C11 C20 177.1(3) . . . . ?
C9 C10 C23 C22 -179.0(3) . . . . ?
C10 C9 C32 C31 0.9(5) . . . . ?
C10 C11 C12 C13 176.7(3) . . . . ?
C10 C11 C12 C31 2.2(4) . . . . ?
C10 C11 C20 C19 -175.7(3) . . . . ?
C10 C11 C20 C21 2.3(4) . . . . ?
C11 C10 C23 C22 -1.5(5) . . . . ?
C11 C12 C13 C14 -0.9(5) . . . . ?
C11 C12 C13 C29 -174.9(3) . . . . ?
C11 C12 C31 C30 174.6(3) . . . . ?
C11 C12 C31 C32 -2.1(5) . . . . ?
C11 C20 C21 C22 -1.7(5) . . . . ?
C12 C11 C20 C19 1.9(4) . . . . ?
C12 C11 C20 C21 179.9(3) . . . . ?
C12 C13 C14 C15 -174.3(3) . . . . ?
C12 C13 C14 C19 2.1(4) . . . . ?
C12 C13 C29 C28 175.6(3) . . . . ?
C12 C13 C29 C30 -0.3(4) . . . . ?
C12 C31 C32 C9 0.5(4) . . . . ?
C13 C12 C31 C30 -0.4(4) . . . . ?
C13 C12 C31 C32 -177.1(3) . . . . ?
C13 C14 C15 C16 177.8(3) . . . . ?
C13 C14 C15 C27 0.3(4) . . . . ?
C13 C14 C19 C18 -179.9(3) . . . . ?
C13 C14 C19 C20 -1.3(4) . . . . ?
C13 C29 C30 C31 0.1(4) . . . . ?
C13 C29 C30 C33 174.8(3) . . . . ?
C14 C13 C29 C28 1.9(5) . . . . ?
C14 C13 C29 C30 -174.0(3) . . . . ?
C14 C15 C16 C17 1.6(4) . . . . ?
C14 C15 C16 C24 -177.1(3) . . . . ?
C14 C15 C27 C26 178.4(3) . . . . ?
C14 C15 C27 C28 0.2(5) . . . . ?
C14 C19 C20 C11 -0.7(4) . . . . ?
C14 C19 C20 C21 -178.5(3) . . . . ?
C15 C14 C19 C18 -3.8(4) . . . . ?
C15 C14 C19 C20 174.8(3) . . . . ?
C15 C16 C17 C18 -2.5(4) . . . . ?
C15 C16 C24 C25 -0.1(5) . . . . ?
C15 C27 C28 C29 0.3(5) . . . . ?
C16 C15 C27 C26 1.0(5) . . . . ?
C16 C15 C27 C28 -177.3(3) . . . . ?
C16 C17 C18 C19 0.3(5) . . . . ?
C16 C24 C25 C26 -1.6(5) . . . . ?
C17 C16 C24 C25 -178.6(3) . . . . ?
C17 C18 C19 C14 2.8(4) . . . . ?
C17 C18 C19 C20 -175.7(3) . . . . ?
C18 C19 C20 C11 177.7(3) . . . . ?
C18 C19 C20 C21 -0.1(5) . . . . ?
C19 C14 C15 C16 1.6(4) . . . . ?
C19 C14 C15 C27 -175.9(3) . . . . ?
C19 C20 C21 C22 176.2(3) . . . . ?
C20 C11 C12 C13 -1.2(4) . . . . ?
C20 C11 C12 C31 -175.7(3) . . . . ?
C20 C21 C22 C23 -0.3(6) . . . . ?
C21 C22 C23 C10 2.0(6) . . . . ?
C23 C10 C11 C12 -178.4(3) . . . . ?
C23 C10 C11 C20 -0.7(4) . . . . ?
C24 C16 C17 C18 176.0(3) . . . . ?
C24 C25 C26 C27 3.1(6) . . . . ?
C25 C26 C27 C15 -2.7(5) . . . . ?
C25 C26 C27 C28 175.5(3) . . . . ?
C26 C27 C28 C29 -177.8(3) . . . . ?
C27 C15 C16 C17 179.0(3) . . . . ?
C27 C15 C16 C24 0.4(4) . . . . ?
C27 C28 C29 C13 -1.3(5) . . . . ?
C27 C28 C29 C30 172.7(4) . . . . ?
C28 C29 C30 C31 -174.4(4) . . . . ?
C28 C29 C30 C33 0.4(7) . . . . ?
C29 C13 C14 C15 -1.4(5) . . . . ?
C29 C13 C14 C19 175.0(3) . . . . ?
C29 C30 C31 C12 0.2(4) . . . . ?
C29 C30 C31 C32 175.8(4) . . . . ?
C29 C30 C33 C34 -77.7(4) . . . . ?
C29 C30 C33 C38 105.8(4) . . . . ?
C30 C31 C32 C9 -174.9(4) . . . . ?
C30 C33 C34 C35 -176.4(3) . . . . ?
C30 C33 C34 C41 4.1(5) . . . . ?
C30 C33 C38 C37 176.5(3) . . . . ?
C30 C33 C38 C39 -2.4(5) . . . . ?
C31 C12 C13 C14 174.5(3) . . . . ?
C31 C12 C13 C29 0.5(4) . . . . ?
C31 C30 C33 C34 96.1(4) . . . . ?
C31 C30 C33 C38 -80.4(5) . . . . ?
C32 C9 C10 C11 -0.9(4) . . . . ?
C32 C9 C10 C23 176.7(3) . . . . ?
C33 C30 C31 C12 -174.6(3) . . . . ?
C33 C30 C31 C32 1.0(7) . . . . ?
C33 C34 C35 C36 -0.3(5) . . . . ?
C34 C33 C38 C37 0.1(5) . . . . ?
C34 C33 C38 C39 -178.8(4) . . . . ?
C34 C35 C36 C37 0.2(5) . . . . ?
C34 C35 C36 C40 179.2(3) . . . . ?
C35 C36 C37 C38 0.1(5) . . . . ?
C36 C37 C38 C33 -0.2(5) . . . . ?
C36 C37 C38 C39 178.7(4) . . . . ?
C38 C33 C34 C35 0.2(4) . . . . ?
C38 C33 C34 C41 -179.2(3) . . . . ?
C40 C36 C37 C38 -178.9(4) . . . . ?
C41 C34 C35 C36 179.1(3) . . . . ?
C8A C6 C7 C2 -177.6(11) . . . . ?
